data_1559200
loop_
_publ_author_name
'Fang, Zhuangjie'
'Jiang, Xiaodong'
'Zhang, Qingbo'
'Zhang, Liping'
'Zhang, Wenjun'
'Yang, Chunfang'
'Zhang, Haibo'
'Zhu, Yiguang'
'Zhang, Changsheng'

_publ_section_title
;
 <i>S</i>-Bridged Thioether and Structure-Diversified Angucyclinone
 Derivatives from the South China Sea-Derived <i>Micromonospora
 echinospora</i> SCSIO 04089.
;
_journal_name_full 'Journal of natural products'
_journal_paper_doi 10.1021/acs.jnatprod.0c00719
_journal_year 2020
_chemical_formula_moiety 'C19 H13 N O5'
_chemical_formula_sum 'C19 H13 N O5'
_chemical_formula_weight 335.30
_space_group_crystal_system monoclinic
_space_group_IT_number 15
_space_group_name_Hall '-C 2yc'
_space_group_name_H-M_alt 'C 1 2/c 1'
_atom_sites_solution_hydrogens geom
_atom_sites_solution_primary direct
_audit_creation_date 2020-04-16
_audit_creation_method
;
Olex2 1.3
(compiled 2020.02.04 svn.rd84adfe8 for OlexSys, GUI svn.r6032)
;
_cell_angle_alpha 90
_cell_angle_beta 96.5224(15)
_cell_angle_gamma 90
_cell_formula_units_Z 8
_cell_length_a 10.75529(18)
_cell_length_b 11.25315(16)
_cell_length_c 23.4783(4)
_cell_measurement_reflns_used 2640
_cell_measurement_temperature 100.00(10)
_cell_measurement_theta_max 74.0470
_cell_measurement_theta_min 5.7080
_cell_volume 2823.21(8)
_computing_cell_refinement 'CrysAlisPro 1.171.39.33c (Rigaku OD, 2017)'
_computing_data_collection 'CrysAlisPro 1.171.39.33c (Rigaku OD, 2017)'
_computing_data_reduction 'CrysAlisPro 1.171.39.33c (Rigaku OD, 2017)'
_computing_molecular_graphics 'Olex2 1.3 (Dolomanov et al., 2009)'
_computing_publication_material 'Olex2 1.3 (Dolomanov et al., 2009)'
_computing_structure_refinement 'SHELXL 2018/1 (Sheldrick, 2015)'
_computing_structure_solution 'SHELXS  (Sheldrick, 2008)'
_diffrn_ambient_environment N~2~
_diffrn_ambient_temperature 100.00(10)
_diffrn_detector 'CCD plate'
_diffrn_measured_fraction_theta_full 0.999
_diffrn_measured_fraction_theta_max 0.971
_diffrn_measurement_details
;
List of Runs (angles in degrees, time in seconds):

  # Type    Start    End  Width  t~exp~   \w     \q     \k     \f   Frames
--------------------------------------------------------------------------
  1  \w    -32.00  34.00   0.50   10.00    --   -2.00 -82.00  60.00  132
  2  \w    -32.00  34.00   0.50   10.00    --   -2.00 -82.00 -90.00  132
  3  \w    -15.00  10.00   0.50   10.00    --    2.00  38.00  30.00   50
  4  \w    -32.00  -3.00   0.50   10.00    --    2.00 -82.00  30.00   58
  5  \w     31.00  91.00   0.50   10.00    --    2.00  38.00  30.00  120
  6  \w     36.00  71.00   0.50   20.00    --  101.20 -61.00 120.00   70
  7  \w     13.00 110.00   0.50   20.00    --  101.20 -45.00 120.00  194
  8  \w     96.00 191.00   0.50   20.00    --  101.20  15.00 -90.00  190
  9  \w     14.00 132.00   0.50   20.00    --  101.20 -30.00 -60.00  236
 10  \w     49.00  90.00   0.50   20.00    --  101.20  15.00 -90.00   82
 11  \w     78.00 131.00   0.50   20.00    --  101.20 -61.00 120.00  106
 12  \w    133.00 171.00   0.50   20.00    --  101.20   0.00  30.00   76
 13  \w     51.00 120.00   0.50   20.00    --  101.20   0.00  30.00  138
;
_diffrn_measurement_device 'four-circle diffractometer'
_diffrn_measurement_device_type 'XtaLAB AFC12 (RINC): Kappa single'
_diffrn_measurement_method '\w scans'
_diffrn_orient_matrix_type 'CrysAlisPro convention (1999,Acta A55,543-557)'
_diffrn_orient_matrix_UB_11 0.1198656000
_diffrn_orient_matrix_UB_12 -0.0677252000
_diffrn_orient_matrix_UB_13 0.0228817000
_diffrn_orient_matrix_UB_21 0.0290502000
_diffrn_orient_matrix_UB_22 -0.0215623000
_diffrn_orient_matrix_UB_23 -0.0619169000
_diffrn_orient_matrix_UB_31 0.0746269000
_diffrn_orient_matrix_UB_32 0.1170437000
_diffrn_orient_matrix_UB_33 0.0018576000
_diffrn_radiation_monochromator mirror
_diffrn_radiation_probe x-ray
_diffrn_radiation_type CuK\a
_diffrn_radiation_wavelength 1.54184
_diffrn_reflns_av_R_equivalents 0.0308
_diffrn_reflns_av_unetI/netI 0.0424
_diffrn_reflns_Laue_measured_fraction_full 0.999
_diffrn_reflns_Laue_measured_fraction_max 0.971
_diffrn_reflns_limit_h_max 13
_diffrn_reflns_limit_h_min -12
_diffrn_reflns_limit_k_max 13
_diffrn_reflns_limit_k_min -11
_diffrn_reflns_limit_l_max 24
_diffrn_reflns_limit_l_min -29
_diffrn_reflns_number 6758
_diffrn_reflns_point_group_measured_fraction_full 0.999
_diffrn_reflns_point_group_measured_fraction_max 0.971
_diffrn_reflns_theta_full 67.684
_diffrn_reflns_theta_max 74.819
_diffrn_reflns_theta_min 3.790
_diffrn_source 'Rotating-anode X-ray tube'
_diffrn_source_type 'Rigaku (Cu) X-ray Source'
_exptl_absorpt_coefficient_mu 0.966
_exptl_absorpt_correction_T_max 1.00000
_exptl_absorpt_correction_T_min 0.70658
_exptl_absorpt_correction_type multi-scan
_exptl_absorpt_process_details
;
CrysAlisPro 1.171.39.33c (Rigaku Oxford Diffraction, 2017)
Empirical absorption correction using spherical harmonics,
 implemented in SCALE3 ABSPACK scaling algorithm.
;
_exptl_crystal_colour 'dark red'
_exptl_crystal_colour_modifier dark
_exptl_crystal_colour_primary red
_exptl_crystal_density_diffrn 1.578
_exptl_crystal_description plate
_exptl_crystal_F_000 1392
_exptl_crystal_size_max 0.1
_exptl_crystal_size_mid 0.1
_exptl_crystal_size_min 0.02
_refine_diff_density_max 0.252
_refine_diff_density_min -0.271
_refine_diff_density_rms 0.059
_refine_ls_extinction_method none
_refine_ls_goodness_of_fit_ref 1.039
_refine_ls_hydrogen_treatment constr
_refine_ls_matrix_type full
_refine_ls_number_parameters 229
_refine_ls_number_reflns 2825
_refine_ls_number_restraints 0
_refine_ls_restrained_S_all 1.039
_refine_ls_R_factor_all 0.0678
_refine_ls_R_factor_gt 0.0507
_refine_ls_shift/su_max 0.000
_refine_ls_shift/su_mean 0.000
_refine_ls_structure_factor_coef Fsqd
_refine_ls_weighting_details 'w=1/[\s^2^(Fo^2^)+(0.0844P)^2^+2.1532P] where P=(Fo^2^+2Fc^2^)/3'
_refine_ls_weighting_scheme calc
_refine_ls_wR_factor_gt 0.1373
_refine_ls_wR_factor_ref 0.1494
_reflns_Friedel_coverage 0.000
_reflns_number_gt 2175
_reflns_number_total 2825
_reflns_threshold_expression 'I > 2\s(I)'
_cod_data_source_file np0c00719_si_004.cif
_cod_data_source_block fangzhuangjie_29t-4
_cod_database_code 1559200
_shelx_shelxl_version_number 2018/1
_shelx_space_group_comment
;
The symmetry employed for this shelxl refinement is uniquely defined
by the following loop, which should always be used as a source of
symmetry information in preference to the above space-group names.
They are only intended as comments.
;
_reflns_odcompleteness_completeness 99.89
_reflns_odcompleteness_iscentric 1
_reflns_odcompleteness_theta 68.13
_olex2_refinement_description
;
1. Fixed Uiso
 At 1.2 times of:
  All C(H) groups, All C(H,H) groups, All N(H) groups
 At 1.5 times of:
  All C(H,H,H) groups, All O(H) groups
2.a Secondary CH2 refined with riding coordinates:
 C21(H21A,H21B)
2.b Aromatic/amide H refined with riding coordinates:
 N18(H18), C15(H15), C13(H13), C7(H7), C6(H6), C5(H5)
2.c Idealised Me refined as rotating group:
 C22(H22A,H22B,H22C)
2.d Idealised tetrahedral OH refined as rotating group:
 O19(H19), O25(H25)
;
_olex2_submission_special_instructions 'No special instructions were received'
_oxdiff_exptl_absorpt_empirical_details
;
Empirical correction (ABSPACK) includes:
- Absorption correction using spherical harmonics
- Frame scaling
;
_oxdiff_exptl_absorpt_empirical_full_max 1.482
_oxdiff_exptl_absorpt_empirical_full_min 0.598

loop_
_space_group_symop_operation_xyz
'x, y, z'
'-x, y, -z+1/2'
'x+1/2, y+1/2, z'
'-x+1/2, y+1/2, -z+1/2'
'-x, -y, -z'
'x, -y, z-1/2'
'-x+1/2, -y+1/2, -z'
'x+1/2, -y+1/2, z-1/2'

loop_
_atom_site_label
_atom_site_type_symbol
_atom_site_fract_x
_atom_site_fract_y
_atom_site_fract_z
_atom_site_U_iso_or_equiv
_atom_site_adp_type
_atom_site_occupancy
_atom_site_site_symmetry_order
_atom_site_calc_flag
_atom_site_refinement_flags_posn
_atom_site_refinement_flags_adp
_atom_site_refinement_flags_occupancy
_atom_site_disorder_assembly
_atom_site_disorder_group
O20 O 0.13543(15) 0.42331(13) 0.10859(6) 0.0316(4) Uani 1 1 d . . . . .
O19 O 0.06956(16) 0.87224(13) -0.03373(7) 0.0343(4) Uani 1 1 d . . . . .
H19 H 0.081713 0.837120 -0.063191 0.051 Uiso 1 1 calc GR . . . .
N18 N 0.18568(16) 0.43433(16) 0.01805(7) 0.0261(4) Uani 1 1 d . . . . .
H18 H 0.216365 0.363760 0.021237 0.031 Uiso 1 1 calc R . . . .
O23 O 0.26777(15) 0.31024(13) -0.06318(7) 0.0310(4) Uani 1 1 d . . . . .
O24 O 0.11299(17) 0.75106(14) -0.11698(7) 0.0397(4) Uani 1 1 d . . . . .
C2 C 0.14366(19) 0.60502(18) -0.04266(9) 0.0250(4) Uani 1 1 d . . . . .
C1 C 0.18340(19) 0.48953(19) -0.03377(9) 0.0259(4) Uani 1 1 d . . . . .
C16 C 0.07129(19) 0.79410(19) 0.00958(9) 0.0283(5) Uani 1 1 d . . . . .
C15 C 0.0385(2) 0.84351(19) 0.06044(10) 0.0298(5) Uani 1 1 d . . . . .
H15 H 0.014426 0.922915 0.060184 0.036 Uiso 1 1 calc R . . . .
C12 C 0.10683(19) 0.60919(18) 0.05992(9) 0.0258(4) Uani 1 1 d . . . . .
C11 C 0.14248(19) 0.48356(19) 0.06527(9) 0.0268(4) Uani 1 1 d . . . . .
C17 C 0.10674(19) 0.67201(19) 0.00708(9) 0.0261(4) Uani 1 1 d . . . . .
C13 C 0.07351(19) 0.6614(2) 0.10979(9) 0.0282(5) Uani 1 1 d . . . . .
H13 H 0.073786 0.615809 0.142824 0.034 Uiso 1 1 calc R . . . .
C14 C 0.0399(2) 0.7806(2) 0.11105(10) 0.0295(5) Uani 1 1 d . . . . .
C3 C 0.1387(2) 0.64758(18) -0.10246(10) 0.0277(5) Uani 1 1 d . . . . .
C7 C 0.2273(2) 0.4203(2) -0.23800(10) 0.0318(5) Uani 1 1 d . . . . .
H7 H 0.247976 0.372787 -0.267949 0.038 Uiso 1 1 calc R . . . .
C10 C 0.22717(19) 0.40988(19) -0.07800(9) 0.0265(4) Uani 1 1 d . . . . .
C4 C 0.1670(2) 0.56564(19) -0.14897(9) 0.0269(5) Uani 1 1 d . . . . .
C9 C 0.21642(19) 0.45074(18) -0.13636(9) 0.0258(4) Uani 1 1 d . . . . .
C8 C 0.2487(2) 0.37904(19) -0.18170(9) 0.0278(5) Uani 1 1 d . . . . .
C6 C 0.1756(2) 0.5312(2) -0.24946(10) 0.0321(5) Uani 1 1 d . . . . .
H6 H 0.160117 0.557171 -0.287200 0.039 Uiso 1 1 calc R . . . .
C5 C 0.1465(2) 0.60455(19) -0.20509(9) 0.0304(5) Uani 1 1 d . . . . .
H5 H 0.113140 0.679718 -0.213219 0.037 Uiso 1 1 calc R . . . .
O25 O 0.30027(16) 0.27044(14) -0.17442(7) 0.0342(4) Uani 1 1 d . . . . .
H25 H 0.308202 0.253326 -0.140249 0.051 Uiso 1 1 calc GR . . . .
C22 C -0.0461(2) 0.9595(2) 0.16250(11) 0.0386(6) Uani 1 1 d . . . . .
H22A H -0.124503 0.957270 0.138473 0.058 Uiso 1 1 calc GR . . . .
H22B H 0.010135 1.012582 0.146235 0.058 Uiso 1 1 calc GR . . . .
H22C H -0.059608 0.986803 0.200036 0.058 Uiso 1 1 calc GR . . . .
C21 C 0.0103(2) 0.8357(2) 0.16684(10) 0.0349(5) Uani 1 1 d . . . . .
H21A H 0.086884 0.838750 0.192930 0.042 Uiso 1 1 calc R . . . .
H21B H -0.047300 0.783554 0.183776 0.042 Uiso 1 1 calc R . . . .

loop_
_atom_site_aniso_label
_atom_site_aniso_U_11
_atom_site_aniso_U_22
_atom_site_aniso_U_33
_atom_site_aniso_U_23
_atom_site_aniso_U_13
_atom_site_aniso_U_12
O20 0.0403(9) 0.0274(8) 0.0277(8) 0.0036(6) 0.0058(6) 0.0032(6)
O19 0.0486(10) 0.0220(8) 0.0336(9) 0.0032(6) 0.0101(7) 0.0033(7)
N18 0.0299(9) 0.0204(9) 0.0279(9) 0.0025(7) 0.0025(7) 0.0017(7)
O23 0.0386(9) 0.0227(8) 0.0315(8) 0.0017(6) 0.0036(6) 0.0038(6)
O24 0.0632(12) 0.0225(8) 0.0340(9) 0.0042(7) 0.0075(8) 0.0056(7)
C2 0.0242(10) 0.0234(10) 0.0275(10) 0.0001(8) 0.0030(8) -0.0035(8)
C1 0.0255(10) 0.0245(10) 0.0275(10) 0.0017(8) 0.0015(8) -0.0048(8)
C16 0.0273(11) 0.0253(11) 0.0328(11) 0.0032(9) 0.0053(9) -0.0014(8)
C15 0.0300(11) 0.0210(10) 0.0391(12) 0.0002(9) 0.0072(9) 0.0000(8)
C12 0.0236(10) 0.0242(10) 0.0293(11) -0.0005(8) 0.0014(8) -0.0017(8)
C11 0.0261(10) 0.0283(11) 0.0257(10) 0.0001(8) 0.0009(8) -0.0026(8)
C17 0.0241(10) 0.0239(10) 0.0303(11) 0.0008(8) 0.0028(8) -0.0029(8)
C13 0.0259(10) 0.0296(11) 0.0291(11) 0.0009(9) 0.0038(8) -0.0025(8)
C14 0.0247(10) 0.0290(11) 0.0352(12) -0.0025(9) 0.0048(9) -0.0015(8)
C3 0.0278(11) 0.0209(10) 0.0340(12) 0.0003(8) 0.0011(9) -0.0024(8)
C7 0.0402(12) 0.0274(11) 0.0285(11) -0.0007(9) 0.0067(9) -0.0016(9)
C10 0.0259(10) 0.0217(10) 0.0320(11) 0.0003(8) 0.0032(8) -0.0020(8)
C4 0.0283(10) 0.0229(10) 0.0295(11) 0.0015(8) 0.0032(8) -0.0051(8)
C9 0.0279(10) 0.0223(10) 0.0276(10) 0.0004(8) 0.0045(8) -0.0041(8)
C8 0.0302(11) 0.0228(10) 0.0304(11) 0.0016(8) 0.0033(8) -0.0027(8)
C6 0.0394(12) 0.0288(11) 0.0283(11) 0.0019(9) 0.0043(9) -0.0041(9)
C5 0.0359(12) 0.0235(11) 0.0318(11) 0.0037(9) 0.0034(9) -0.0022(9)
O25 0.0489(10) 0.0257(8) 0.0283(8) 0.0012(6) 0.0056(7) 0.0066(7)
C22 0.0340(12) 0.0404(14) 0.0420(13) -0.0053(11) 0.0075(10) 0.0044(10)
C21 0.0362(12) 0.0322(12) 0.0374(13) -0.0028(10) 0.0092(10) -0.0016(9)

loop_
_atom_type_symbol
_atom_type_description
_atom_type_scat_dispersion_real
_atom_type_scat_dispersion_imag
_atom_type_scat_source
C C 0.0181 0.0091 'International Tables Vol C Tables 4.2.6.8 and 6.1.1.4'
H H 0.0000 0.0000 'International Tables Vol C Tables 4.2.6.8 and 6.1.1.4'
N N 0.0311 0.0180 'International Tables Vol C Tables 4.2.6.8 and 6.1.1.4'
O O 0.0492 0.0322 'International Tables Vol C Tables 4.2.6.8 and 6.1.1.4'

loop_
_geom_angle_atom_site_label_1
_geom_angle_atom_site_label_2
_geom_angle_atom_site_label_3
_geom_angle
_geom_angle_site_symmetry_1
_geom_angle_site_symmetry_3
_geom_angle_publ_flag
C16 O19 H19 109.5 . . ?
C1 N18 H18 117.8 . . ?
C1 N18 C11 124.44(18) . . ?
C11 N18 H18 117.8 . . ?
C1 C2 C17 117.86(19) . . ?
C1 C2 C3 115.26(19) . . ?
C3 C2 C17 126.85(19) . . ?
N18 C1 C2 122.62(19) . . ?
N18 C1 C10 111.91(18) . . ?
C2 C1 C10 125.46(19) . . ?
O19 C16 C15 113.76(19) . . ?
O19 C16 C17 125.41(19) . . ?
C15 C16 C17 120.79(19) . . ?
C16 C15 H15 118.3 . . ?
C14 C15 C16 123.5(2) . . ?
C14 C15 H15 118.3 . . ?
C17 C12 C11 121.75(19) . . ?
C13 C12 C11 115.13(19) . . ?
C13 C12 C17 123.1(2) . . ?
O20 C11 N18 120.3(2) . . ?
O20 C11 C12 124.14(19) . . ?
N18 C11 C12 115.52(18) . . ?
C16 C17 C2 128.19(19) . . ?
C12 C17 C2 117.33(19) . . ?
C12 C17 C16 114.48(19) . . ?
C12 C13 H13 119.4 . . ?
C14 C13 C12 121.2(2) . . ?
C14 C13 H13 119.4 . . ?
C15 C14 C13 117.0(2) . . ?
C15 C14 C21 123.4(2) . . ?
C13 C14 C21 119.6(2) . . ?
O24 C3 C2 123.4(2) . . ?
O24 C3 C4 116.1(2) . . ?
C2 C3 C4 120.54(18) . . ?
C8 C7 H7 119.8 . . ?
C6 C7 H7 119.8 . . ?
C6 C7 C8 120.3(2) . . ?
O23 C10 C1 118.58(19) . . ?
O23 C10 C9 123.0(2) . . ?
C9 C10 C1 118.36(18) . . ?
C9 C4 C3 121.05(19) . . ?
C5 C4 C3 118.7(2) . . ?
C5 C4 C9 120.3(2) . . ?
C4 C9 C10 118.62(19) . . ?
C8 C9 C10 122.45(19) . . ?
C8 C9 C4 118.89(19) . . ?
C7 C8 C9 119.8(2) . . ?
O25 C8 C7 116.35(19) . . ?
O25 C8 C9 123.86(19) . . ?
C7 C6 H6 119.7 . . ?
C7 C6 C5 120.7(2) . . ?
C5 C6 H6 119.7 . . ?
C4 C5 C6 120.0(2) . . ?
C4 C5 H5 120.0 . . ?
C6 C5 H5 120.0 . . ?
C8 O25 H25 109.5 . . ?
H22A C22 H22B 109.5 . . ?
H22A C22 H22C 109.5 . . ?
H22B C22 H22C 109.5 . . ?
C21 C22 H22A 109.5 . . ?
C21 C22 H22B 109.5 . . ?
C21 C22 H22C 109.5 . . ?
C14 C21 C22 116.0(2) . . ?
C14 C21 H21A 108.3 . . ?
C14 C21 H21B 108.3 . . ?
C22 C21 H21A 108.3 . . ?
C22 C21 H21B 108.3 . . ?
H21A C21 H21B 107.4 . . ?

loop_
_geom_bond_atom_site_label_1
_geom_bond_atom_site_label_2
_geom_bond_distance
_geom_bond_site_symmetry_2
_geom_bond_publ_flag
O20 C11 1.232(3) . ?
O19 H19 0.8200 . ?
O19 C16 1.343(3) . ?
N18 H18 0.8600 . ?
N18 C1 1.364(3) . ?
N18 C11 1.367(3) . ?
O23 C10 1.239(3) . ?
O24 C3 1.236(3) . ?
C2 C1 1.377(3) . ?
C2 C17 1.482(3) . ?
C2 C3 1.479(3) . ?
C1 C10 1.488(3) . ?
C16 C15 1.398(3) . ?
C16 C17 1.429(3) . ?
C15 H15 0.9300 . ?
C15 C14 1.382(3) . ?
C12 C11 1.466(3) . ?
C12 C17 1.428(3) . ?
C12 C13 1.393(3) . ?
C13 H13 0.9300 . ?
C13 C14 1.390(3) . ?
C14 C21 1.515(3) . ?
C3 C4 1.487(3) . ?
C7 H7 0.9300 . ?
C7 C8 1.395(3) . ?
C7 C6 1.380(3) . ?
C10 C9 1.437(3) . ?
C4 C9 1.416(3) . ?
C4 C5 1.382(3) . ?
C9 C8 1.410(3) . ?
C8 O25 1.345(3) . ?
C6 H6 0.9300 . ?
C6 C5 1.393(3) . ?
C5 H5 0.9300 . ?
O25 H25 0.8200 . ?
C22 H22A 0.9600 . ?
C22 H22B 0.9600 . ?
C22 H22C 0.9600 . ?
C22 C21 1.518(3) . ?
C21 H21A 0.9700 . ?
C21 H21B 0.9700 . ?

loop_
_geom_torsion_atom_site_label_1
_geom_torsion_atom_site_label_2
_geom_torsion_atom_site_label_3
_geom_torsion_atom_site_label_4
_geom_torsion
_geom_torsion_site_symmetry_1
_geom_torsion_site_symmetry_2
_geom_torsion_site_symmetry_3
_geom_torsion_site_symmetry_4
_geom_torsion_publ_flag
O19 C16 C15 C14 -176.8(2) . . . . ?
O19 C16 C17 C2 -2.5(3) . . . . ?
O19 C16 C17 C12 176.9(2) . . . . ?
N18 C1 C10 O23 -5.1(3) . . . . ?
N18 C1 C10 C9 172.90(17) . . . . ?
O23 C10 C9 C4 179.06(19) . . . . ?
O23 C10 C9 C8 1.6(3) . . . . ?
O24 C3 C4 C9 170.1(2) . . . . ?
O24 C3 C4 C5 -8.7(3) . . . . ?
C2 C1 C10 O23 175.52(19) . . . . ?
C2 C1 C10 C9 -6.5(3) . . . . ?
C2 C3 C4 C9 -9.1(3) . . . . ?
C2 C3 C4 C5 172.10(19) . . . . ?
C1 N18 C11 O20 172.13(19) . . . . ?
C1 N18 C11 C12 -7.9(3) . . . . ?
C1 C2 C17 C16 175.1(2) . . . . ?
C1 C2 C17 C12 -4.2(3) . . . . ?
C1 C2 C3 O24 -175.2(2) . . . . ?
C1 C2 C3 C4 4.0(3) . . . . ?
C1 C10 C9 C4 1.2(3) . . . . ?
C1 C10 C9 C8 -176.29(18) . . . . ?
C16 C15 C14 C13 -1.4(3) . . . . ?
C16 C15 C14 C21 177.0(2) . . . . ?
C15 C16 C17 C2 179.8(2) . . . . ?
C15 C16 C17 C12 -0.8(3) . . . . ?
C15 C14 C21 C22 11.5(3) . . . . ?
C12 C13 C14 C15 1.4(3) . . . . ?
C12 C13 C14 C21 -177.1(2) . . . . ?
C11 N18 C1 C2 4.2(3) . . . . ?
C11 N18 C1 C10 -175.30(18) . . . . ?
C11 C12 C17 C2 0.3(3) . . . . ?
C11 C12 C17 C16 -179.16(19) . . . . ?
C11 C12 C13 C14 178.84(19) . . . . ?
C17 C2 C1 N18 2.3(3) . . . . ?
C17 C2 C1 C10 -178.30(18) . . . . ?
C17 C2 C3 O24 7.0(3) . . . . ?
C17 C2 C3 C4 -173.82(19) . . . . ?
C17 C16 C15 C14 1.2(3) . . . . ?
C17 C12 C11 O20 -174.5(2) . . . . ?
C17 C12 C11 N18 5.5(3) . . . . ?
C17 C12 C13 C14 -1.2(3) . . . . ?
C13 C12 C11 O20 5.4(3) . . . . ?
C13 C12 C11 N18 -174.55(18) . . . . ?
C13 C12 C17 C2 -179.67(18) . . . . ?
C13 C12 C17 C16 0.9(3) . . . . ?
C13 C14 C21 C22 -170.2(2) . . . . ?
C3 C2 C1 N18 -175.73(18) . . . . ?
C3 C2 C1 C10 3.6(3) . . . . ?
C3 C2 C17 C16 -7.0(3) . . . . ?
C3 C2 C17 C12 173.59(19) . . . . ?
C3 C4 C9 C10 6.2(3) . . . . ?
C3 C4 C9 C8 -176.26(19) . . . . ?
C3 C4 C5 C6 178.05(19) . . . . ?
C7 C6 C5 C4 -1.2(3) . . . . ?
C10 C9 C8 C7 175.1(2) . . . . ?
C10 C9 C8 O25 -4.9(3) . . . . ?
C4 C9 C8 C7 -2.3(3) . . . . ?
C4 C9 C8 O25 177.56(19) . . . . ?
C9 C4 C5 C6 -0.7(3) . . . . ?
C8 C7 C6 C5 1.3(3) . . . . ?
C6 C7 C8 C9 0.5(3) . . . . ?
C6 C7 C8 O25 -179.5(2) . . . . ?
C5 C4 C9 C10 -175.11(19) . . . . ?
C5 C4 C9 C8 2.5(3) . . . . ?
